data_4030478
loop_
_publ_author_name
'El-Ghozzi, M.'
'Avignant, D.'
'Cousseins, J. C.'

_publ_section_title
;
 X-ray powder diffraction study of Li4TbF8
;
_journal_name_full 'European Journal of Solid State and Inorganic Chemistry'
_journal_page_first 981
_journal_page_last 992
_journal_volume 29
_journal_year 1992
_chemical_formula_sum 'F8 Li4 Tb'
_chemical_formula_weight 338.69
_space_group_IT_number 62
_symmetry_cell_setting orthorhombic
_symmetry_Int_Tables_number 62
_symmetry_space_group_name_Hall '-P 2ac 2n'
_symmetry_space_group_name_H-M 'P n m a'
_cell_angle_alpha 90
_cell_angle_beta 90
_cell_angle_gamma 90
_cell_formula_units_Z 4
_cell_length_a 9.6582(9)
_cell_length_b 9.7411(8)
_cell_length_c 5.7155(4)
_cell_volume 537.72(8)
_diffrn_ambient_temperature 293
_diffrn_radiation_probe x-ray
_diffrn_radiation_type CuK\a
_diffrn_radiation_wavelength 1.542
_exptl_crystal_density_diffrn 4.184
_exptl_crystal_F_000 596
_pd_proc_ls_prof_R_factor 0.0844
_pd_proc_ls_prof_wR_expected 0.0215
_pd_proc_ls_prof_wR_factor 0.0908
_refine_ls_number_parameters 43
_refine_ls_number_reflns 428
_refine_ls_R_I_factor 0.0615
_cod_data_source_file EJJSSIC-1992-981-992.cif
_cod_data_source_block Li4TbF8
_cod_database_code 4030478

loop_
_symmetry_equiv_pos_site_id
_symmetry_equiv_pos_as_xyz
1 x,y,z
2 1/2-x,-y,1/2+z
3 1/2+x,1/2-y,1/2-z
4 -x,1/2+y,-z
5 -x,-y,-z
6 1/2+x,y,1/2-z
7 1/2-x,1/2+y,1/2+z
8 x,1/2-y,z

loop_
_atom_site_label
_atom_site_type_symbol
_atom_site_thermal_displace_type
_atom_site_fract_x
_atom_site_fract_y
_atom_site_fract_z
_atom_site_occupancy
_atom_site_U_iso_or_equiv
Tb Tb Uiso 0.1355(2) 0.25000 0.3703(4) 1.000 0.25(5)
F1 F Uiso 0.0157(6) 0.1149(7) 0.155(2) 1.000 0.10(10)
F2 F Uiso 0.0180(8) 0.1176(7) 0.622(2) 1.000 1.5(2)
F3 F Uiso 0.2406(7) 0.4673(7) 0.365(3) 1.000 0.20(10)
F4 F Uiso 0.2982(9) 0.25000 0.104(4) 1.000 0.80(10)
F5 F Uiso 0.2960(10) 0.25000 0.624(4) 1.000 0.80(10)
Li1 Li Uiso 0.371(4) 0.062(2) 0.112(8) 1.000 0.3000
Li2 Li Uiso 0.401(2) 0.083(2) 0.636(9) 1.000 0.3000

loop_
_atom_type_symbol
_atom_type_description
_atom_type_scat_dispersion_real
_atom_type_scat_dispersion_imag
_atom_type_scat_source
F F 0.0727 0.0534 ' International Tables Vol C Tables 4.2.6.8 and 6.1.1.4'
Li Li 0.0008 0.0003 ' International Tables Vol C Tables 4.2.6.8 and 6.1.1.4'
Tb Tb -9.1472 9.1891 ' International Tables Vol C Tables 4.2.6.8 and 6.1.1.4'

loop_
_geom_angle_atom_site_label_1
_geom_angle_atom_site_label_2
_geom_angle_atom_site_label_3
_geom_angle
_geom_angle_site_symmetry_1
_geom_angle_site_symmetry_3
_geom_angle_publ_flag
F1 Tb F2 75.0(4) . . yes
F1 Tb F3 141.3(5) . . yes
F1 Tb F4 89.3(4) . . yes
F1 Tb F5 141.9(2) . . yes
F1 Tb F1 75.9(3) . 8_555 yes
F1 Tb F2 116.7(3) . 8_555 yes
F1 Tb F3 70.9(3) . 8_555 yes
F2 Tb F3 138.3(5) . . yes
F2 Tb F4 144.1(2) . . yes
F2 Tb F5 86.1(5) . . yes
F1 Tb F2 116.7(3) 8_555 . yes
F2 Tb F2 70.3(3) . 8_555 yes
F2 Tb F3 73.0(4) . 8_555 yes
F3 Tb F4 71.4(4) . . yes
F3 Tb F5 72.1(4) . . yes
F1 Tb F3 70.9(3) 8_555 . yes
F2 Tb F3 73.0(4) 8_555 . yes
F3 Tb F3 128.7(2) . 8_555 yes
F4 Tb F5 87.2(7) . . yes
F1 Tb F4 89.3(4) 8_555 . yes
F2 Tb F4 144.1(2) 8_555 . yes
F3 Tb F4 71.4(4) 8_555 . yes
F1 Tb F5 141.9(2) 8_555 . yes
F2 Tb F5 86.1(5) 8_555 . yes
F3 Tb F5 72.1(4) 8_555 . yes
F1 Tb F2 75.0(4) 8_555 8_555 yes
F1 Tb F3 141.3(5) 8_555 8_555 yes
F2 Tb F3 138.3(5) 8_555 8_555 yes

loop_
_geom_bond_atom_site_label_1
_geom_bond_atom_site_label_2
_geom_bond_distance
_geom_bond_site_symmetry_2
_geom_bond_publ_flag
Tb F1 2.141(9) . yes
Tb F2 2.241(9) . yes
Tb F3 2.348(7) . yes
Tb F4 2.188(17) . yes
Tb F5 2.123(17) . yes
Tb F1 2.141(9) 8_555 yes
Tb F2 2.241(9) 8_555 yes
Tb F3 2.348(7) 8_555 yes
